data_4086609
loop_
_publ_author_name
'Kuzutani, Takuya'
'Torihata, Yushi'
'Suzuki, Hiroharu'
'Takao, Toshiro'

_publ_section_title
;
 Synthesis of a Heterometallic Trinuclear Cluster of Ruthenium and
 Platinum with a Linear Alignment
;
_journal_issue 15
_journal_name_full Organometallics
_journal_page_first 2543
_journal_paper_doi 10.1021/acs.organomet.6b00449
_journal_volume 35
_journal_year 2016
_chemical_formula_sum 'C38 H72 P2 Pt Ru2'
_chemical_formula_weight 988.12
_space_group_crystal_system triclinic
_space_group_IT_number 2
_space_group_name_Hall '-P 1'
_space_group_name_H-M_alt 'P -1'
_symmetry_space_group_name_Hall '-P 1'
_symmetry_space_group_name_H-M 'P -1'
_atom_sites_solution_hydrogens mixed
_audit_creation_method SHELXL-2014/7
_cell_angle_alpha 71.3440(10)
_cell_angle_beta 76.054(2)
_cell_angle_gamma 65.6070(10)
_cell_formula_units_Z 1
_cell_length_a 8.5555(4)
_cell_length_b 11.4510(5)
_cell_length_c 12.2442(6)
_cell_measurement_reflns_used 30549
_cell_measurement_temperature 123(2)
_cell_measurement_theta_max 27.482
_cell_measurement_theta_min 2.997
_cell_volume 1026.79(8)
_computing_cell_refinement 'RAPID AUTO (Rigaku, 2006)'
_computing_data_collection 'RAPID AUTO (Rigaku, 2006)'
_computing_data_reduction 'RAPID AUTO (Rigaku, 2006)'
_computing_molecular_graphics 'ORTEX (P.McArdle, 1995)'
_computing_publication_material 'SHELXL-2014/7 (Sheldrick, 2014)'
_computing_structure_refinement 'SHELXL-2014/7 (Sheldrick, 2014)'
_computing_structure_solution 'SHELXT-2014/5 (Sheldrick, 2014)'
_diffrn_ambient_temperature 123(2)
_diffrn_detector_area_resol_mean 10
_diffrn_measured_fraction_theta_full 0.994
_diffrn_measured_fraction_theta_max 0.994
_diffrn_measurement_device_type 'Rigaku R-AXIS RAPID Imaging Plate'
_diffrn_measurement_method \w
_diffrn_radiation_type MoK\a
_diffrn_radiation_wavelength 0.71069
_diffrn_reflns_av_R_equivalents 0.0562
_diffrn_reflns_av_unetI/netI 0.0343
_diffrn_reflns_Laue_measured_fraction_full 0.994
_diffrn_reflns_Laue_measured_fraction_max 0.994
_diffrn_reflns_limit_h_max 11
_diffrn_reflns_limit_h_min -11
_diffrn_reflns_limit_k_max 14
_diffrn_reflns_limit_k_min -14
_diffrn_reflns_limit_l_max 15
_diffrn_reflns_limit_l_min -15
_diffrn_reflns_number 30400
_diffrn_reflns_point_group_measured_fraction_full 0.994
_diffrn_reflns_point_group_measured_fraction_max 0.994
_diffrn_reflns_theta_full 25.240
_diffrn_reflns_theta_max 27.482
_diffrn_reflns_theta_min 2.997
_diffrn_source 'Rigaku Rotating Anode Ultrax18'
_exptl_absorpt_coefficient_mu 4.225
_exptl_absorpt_correction_T_max 0.8519
_exptl_absorpt_correction_T_min 0.7013
_exptl_absorpt_correction_type numerical
_exptl_absorpt_process_details 'NUMABS (T. Higashi, 1999)'
_exptl_crystal_colour black
_exptl_crystal_density_diffrn 1.598
_exptl_crystal_density_meas ?
_exptl_crystal_description block
_exptl_crystal_F_000 496
_exptl_crystal_size_max 0.136
_exptl_crystal_size_mid 0.105
_exptl_crystal_size_min 0.043
_refine_diff_density_max 0.757
_refine_diff_density_min -1.128
_refine_diff_density_rms 0.107
_refine_ls_extinction_method none
_refine_ls_goodness_of_fit_ref 1.062
_refine_ls_hydrogen_treatment mixed
_refine_ls_matrix_type full
_refine_ls_number_parameters 219
_refine_ls_number_reflns 4664
_refine_ls_number_restraints 0
_refine_ls_restrained_S_all 1.062
_refine_ls_R_factor_all 0.0323
_refine_ls_R_factor_gt 0.0287
_refine_ls_shift/su_max 0.001
_refine_ls_shift/su_mean 0.000
_refine_ls_structure_factor_coef Fsqd
_refine_ls_weighting_details 'w=1/[\s^2^(Fo^2^)+(0.0350P)^2^+0.5288P] where P=(Fo^2^+2Fc^2^)/3'
_refine_ls_weighting_scheme calc
_refine_ls_wR_factor_gt 0.0673
_refine_ls_wR_factor_ref 0.0695
_reflns_Friedel_coverage 0.000
_reflns_number_gt 4271
_reflns_number_total 4664
_reflns_threshold_expression 'I > 2\s(I)'
_cod_data_source_file om6b00449_si_002.cif
_cod_data_source_block 8
_cod_depositor_comments
;
The following automatic conversions were performed:

'_exptl_absorpt_correction_type' value 'Numerical' changed to
'numerical' according to
/usr/data/users/saulius/crontab/automatic-downloads/rss-feeds/ACS/lib/dictionaries/cif_core.dic
dictionary named 'cif_core.dic' version 2.4.2 from 2011-04-26.

'_exptl_crystal_density_meas' value 'not measured' was changed to '?'
- the value is perceived as not measured.

Automatic conversion script
Id: cif_fix_values 4268 2015-11-12 08:31:59Z antanas 

 Adding full bibliography for 4086605--4086611.cif.
;
_cod_original_cell_volume 1026.80(8)
_cod_database_code 4086609
_shelx_shelxl_version_number 2014/7
_shelx_space_group_comment
;
The symmetry employed for this shelxl refinement is uniquely defined
by the following loop, which should always be used as a source of
symmetry information in preference to the above space-group names.
They are only intended as comments.
;
_shelx_estimated_absorpt_t_min 0.597
_shelx_estimated_absorpt_t_max 0.839

loop_
_space_group_symop_operation_xyz
'x, y, z'
'-x, -y, -z'

loop_
_atom_site_label
_atom_site_type_symbol
_atom_site_fract_x
_atom_site_fract_y
_atom_site_fract_z
_atom_site_U_iso_or_equiv
_atom_site_adp_type
_atom_site_occupancy
_atom_site_site_symmetry_order
_atom_site_calc_flag
_atom_site_refinement_flags_posn
_atom_site_refinement_flags_adp
_atom_site_refinement_flags_occupancy
Pt1 Pt 0.5000 0.5000 0.5000 0.02442(7) Uani 1 2 d S . P
Ru1 Ru 0.34885(4) 0.35753(3) 0.70402(2) 0.02683(8) Uani 1 1 d . . .
P1 P 0.32362(11) 0.57862(9) 0.65425(7) 0.02461(19) Uani 1 1 d . . .
C1 C 0.5052(5) 0.1997(4) 0.8275(3) 0.0363(9) Uani 1 1 d . . .
C2 C 0.4649(5) 0.1403(4) 0.7555(3) 0.0361(9) Uani 1 1 d . . .
C3 C 0.2850(5) 0.1797(4) 0.7669(3) 0.0343(8) Uani 1 1 d . . .
C4 C 0.2083(5) 0.2612(4) 0.8500(3) 0.0337(8) Uani 1 1 d . . .
C5 C 0.3462(5) 0.2695(4) 0.8896(3) 0.0342(8) Uani 1 1 d . . .
C6 C 0.6828(7) 0.1720(5) 0.8494(6) 0.0573(14) Uani 1 1 d . . .
H6A H 0.689(6) 0.242(5) 0.876(4) 0.054(14) Uiso 1 1 d . . .
H6B H 0.749(6) 0.177(5) 0.781(4) 0.054(15) Uiso 1 1 d . . .
C7 C 0.7492(8) 0.0417(6) 0.9408(6) 0.091(2) Uani 1 1 d . . .
H7A H 0.8687 0.0233 0.9496 0.136 Uiso 1 1 calc R U .
H7B H 0.7455 -0.0304 0.9160 0.136 Uiso 1 1 calc R U .
H7C H 0.6761 0.0486 1.0153 0.136 Uiso 1 1 calc R U .
C8 C 0.5947(6) 0.0464(4) 0.6857(4) 0.0558(13) Uani 1 1 d . . .
H8A H 0.7021 0.0644 0.6636 0.084 Uiso 1 1 calc R U .
H8B H 0.5481 0.0586 0.6155 0.084 Uiso 1 1 calc R U .
H8C H 0.6187 -0.0449 0.7325 0.084 Uiso 1 1 calc R U .
C9 C 0.1853(7) 0.1393(5) 0.7103(5) 0.0602(13) Uani 1 1 d . . .
H9A H 0.0761 0.2128 0.6923 0.090 Uiso 1 1 calc R U .
H9B H 0.1610 0.0623 0.7631 0.090 Uiso 1 1 calc R U .
H9C H 0.2535 0.1163 0.6383 0.090 Uiso 1 1 calc R U .
C10 C 0.0198(6) 0.3110(5) 0.8948(4) 0.0552(12) Uani 1 1 d . . .
H10A H -0.0485 0.3486 0.8296 0.083 Uiso 1 1 calc R U .
H10B H -0.0045 0.3793 0.9349 0.083 Uiso 1 1 calc R U .
H10C H -0.0109 0.2375 0.9491 0.083 Uiso 1 1 calc R U .
C11 C 0.3270(7) 0.3288(5) 0.9873(3) 0.0574(13) Uani 1 1 d . . .
H11A H 0.4187 0.3639 0.9738 0.086 Uiso 1 1 calc R U .
H11B H 0.3359 0.2605 1.0608 0.086 Uiso 1 1 calc R U .
H11C H 0.2140 0.4006 0.9912 0.086 Uiso 1 1 calc R U .
C12 C 0.0945(5) 0.6805(4) 0.6245(3) 0.0349(8) Uani 1 1 d . . .
C13 C -0.0318(5) 0.6902(5) 0.7363(4) 0.0462(11) Uani 1 1 d . . .
H13A H -0.0009 0.6037 0.7926 0.069 Uiso 1 1 calc R U .
H13B H -0.1496 0.7175 0.7190 0.069 Uiso 1 1 calc R U .
H13C H -0.0256 0.7556 0.7691 0.069 Uiso 1 1 calc R U .
C14 C 0.0576(6) 0.5922(6) 0.5675(4) 0.0578(13) Uani 1 1 d . . .
H14A H 0.0912 0.5012 0.6161 0.087 Uiso 1 1 calc R U .
H14B H 0.1244 0.5931 0.4902 0.087 Uiso 1 1 calc R U .
H14C H -0.0661 0.6268 0.5603 0.087 Uiso 1 1 calc R U .
C15 C 0.0681(7) 0.8174(6) 0.5431(5) 0.0742(17) Uani 1 1 d . . .
H15A H 0.1553 0.8099 0.4746 0.111 Uiso 1 1 calc R U .
H15B H 0.0797 0.8742 0.5836 0.111 Uiso 1 1 calc R U .
H15C H -0.0477 0.8562 0.5189 0.111 Uiso 1 1 calc R U .
C16 C 0.4133(5) 0.6566(4) 0.7250(3) 0.0356(9) Uani 1 1 d . . .
C17 C 0.2977(7) 0.6950(6) 0.8351(4) 0.0616(14) Uani 1 1 d . . .
H17A H 0.1935 0.7721 0.8132 0.092 Uiso 1 1 calc R U .
H17B H 0.3613 0.7168 0.8776 0.092 Uiso 1 1 calc R U .
H17C H 0.2647 0.6206 0.8848 0.092 Uiso 1 1 calc R U .
C18 C 0.4467(7) 0.7779(5) 0.6393(5) 0.0585(13) Uani 1 1 d . . .
H18A H 0.3364 0.8473 0.6174 0.088 Uiso 1 1 calc R U .
H18B H 0.5212 0.7525 0.5697 0.088 Uiso 1 1 calc R U .
H18C H 0.5039 0.8113 0.6762 0.088 Uiso 1 1 calc R U .
C19 C 0.5870(6) 0.5521(5) 0.7585(4) 0.0509(11) Uani 1 1 d . . .
H19A H 0.6615 0.5269 0.6888 0.076 Uiso 1 1 calc R U .
H19B H 0.5690 0.4740 0.8140 0.076 Uiso 1 1 calc R U .
H19C H 0.6423 0.5881 0.7941 0.076 Uiso 1 1 calc R U .
H1 H 0.488(4) 0.351(4) 0.578(3) 0.024(9) Uiso 1 1 d . . .

loop_
_atom_site_aniso_label
_atom_site_aniso_U_11
_atom_site_aniso_U_22
_atom_site_aniso_U_33
_atom_site_aniso_U_23
_atom_site_aniso_U_13
_atom_site_aniso_U_12
Pt1 0.02810(11) 0.02367(10) 0.02022(10) -0.00794(7) 0.00390(7) -0.01020(8)
Ru1 0.03403(17) 0.02366(15) 0.02152(15) -0.00580(12) 0.00256(12) -0.01251(13)
P1 0.0273(4) 0.0244(4) 0.0220(4) -0.0092(3) 0.0039(3) -0.0106(4)
C1 0.034(2) 0.034(2) 0.036(2) 0.0023(17) -0.0025(16) -0.0171(17)
C2 0.041(2) 0.0263(18) 0.0329(19) -0.0022(16) 0.0043(17) -0.0132(17)
C3 0.041(2) 0.0312(19) 0.0314(19) -0.0047(16) -0.0023(16) -0.0176(17)
C4 0.0336(19) 0.0317(19) 0.0317(19) -0.0046(16) 0.0029(16) -0.0141(17)
C5 0.042(2) 0.036(2) 0.0221(17) -0.0013(15) 0.0022(15) -0.0193(18)
C6 0.042(3) 0.052(3) 0.074(4) 0.012(3) -0.022(3) -0.026(2)
C7 0.068(4) 0.076(4) 0.115(5) 0.035(4) -0.063(4) -0.030(3)
C8 0.058(3) 0.028(2) 0.061(3) -0.012(2) 0.016(2) -0.010(2)
C9 0.077(4) 0.049(3) 0.071(3) -0.010(3) -0.023(3) -0.036(3)
C10 0.040(2) 0.050(3) 0.063(3) -0.009(2) 0.015(2) -0.020(2)
C11 0.092(4) 0.066(3) 0.025(2) -0.008(2) -0.004(2) -0.043(3)
C12 0.0277(18) 0.038(2) 0.0310(19) -0.0063(16) -0.0002(15) -0.0084(17)
C13 0.033(2) 0.053(3) 0.047(2) -0.024(2) 0.0067(18) -0.007(2)
C14 0.045(3) 0.080(4) 0.062(3) -0.031(3) -0.008(2) -0.026(3)
C15 0.054(3) 0.056(3) 0.083(4) 0.020(3) -0.019(3) -0.014(3)
C16 0.038(2) 0.044(2) 0.036(2) -0.0211(18) 0.0017(16) -0.0212(18)
C17 0.061(3) 0.088(4) 0.053(3) -0.049(3) 0.005(2) -0.027(3)
C18 0.079(4) 0.050(3) 0.063(3) -0.013(2) -0.006(3) -0.043(3)
C19 0.043(2) 0.065(3) 0.053(3) -0.022(2) -0.009(2) -0.021(2)

loop_
_atom_type_symbol
_atom_type_description
_atom_type_scat_dispersion_real
_atom_type_scat_dispersion_imag
_atom_type_scat_source
C C 0.0033 0.0016 'International Tables Vol C Tables 4.2.6.8 and 6.1.1.4'
H H 0.0000 0.0000 'International Tables Vol C Tables 4.2.6.8 and 6.1.1.4'
P P 0.1023 0.0942 'International Tables Vol C Tables 4.2.6.8 and 6.1.1.4'
Pt Pt -1.7033 8.3905 'International Tables Vol C Tables 4.2.6.8 and 6.1.1.4'
Ru Ru -1.2594 0.8363 'International Tables Vol C Tables 4.2.6.8 and 6.1.1.4'

loop_
_geom_angle_atom_site_label_1
_geom_angle_atom_site_label_2
_geom_angle_atom_site_label_3
_geom_angle
_geom_angle_site_symmetry_1
_geom_angle_site_symmetry_3
P1 Pt1 P1 180.0 . 2_666
P1 Pt1 Ru1 52.59(2) . .
P1 Pt1 Ru1 127.41(2) 2_666 .
P1 Pt1 Ru1 127.41(2) . 2_666
P1 Pt1 Ru1 52.59(2) 2_666 2_666
Ru1 Pt1 Ru1 179.999(11) . 2_666
P1 Pt1 H1 85.7(12) . .
P1 Pt1 H1 94.3(12) 2_666 .
Ru1 Pt1 H1 33.3(12) . .
Ru1 Pt1 H1 146.7(12) 2_666 .
C1 Ru1 C4 65.05(14) . .
C1 Ru1 C5 38.93(15) . .
C4 Ru1 C5 38.47(14) . .
C1 Ru1 C3 64.39(15) . .
C4 Ru1 C3 39.20(14) . .
C5 Ru1 C3 64.60(14) . .
C1 Ru1 C2 38.86(15) . .
C4 Ru1 C2 64.26(14) . .
C5 Ru1 C2 64.47(14) . .
C3 Ru1 C2 37.26(15) . .
C1 Ru1 P1 125.86(11) . .
C4 Ru1 P1 127.03(10) . .
C5 Ru1 P1 112.55(11) . .
C3 Ru1 P1 161.81(11) . .
C2 Ru1 P1 159.93(11) . .
C1 Ru1 Pt1 121.17(10) . .
C4 Ru1 Pt1 173.71(10) . .
C5 Ru1 Pt1 146.91(10) . .
C3 Ru1 Pt1 140.61(10) . .
C2 Ru1 Pt1 119.53(10) . .
P1 Ru1 Pt1 51.19(2) . .
C1 Ru1 H1 101.7(12) . .
C4 Ru1 H1 148.6(12) . .
C5 Ru1 H1 140.2(12) . .
C3 Ru1 H1 109.7(12) . .
C2 Ru1 H1 87.4(12) . .
P1 Ru1 H1 84.1(12) . .
Pt1 Ru1 H1 33.1(12) . .
C16 P1 C12 113.25(18) . .
C16 P1 Pt1 115.27(12) . .
C12 P1 Pt1 113.38(12) . .
C16 P1 Ru1 127.39(14) . .
C12 P1 Ru1 106.29(13) . .
Pt1 P1 Ru1 76.23(3) . .
C5 C1 C2 108.0(3) . .
C5 C1 C6 125.8(4) . .
C2 C1 C6 125.2(4) . .
C5 C1 Ru1 71.8(2) . .
C2 C1 Ru1 72.8(2) . .
C6 C1 Ru1 129.6(3) . .
C3 C2 C1 108.1(3) . .
C3 C2 C8 126.2(4) . .
C1 C2 C8 125.7(4) . .
C3 C2 Ru1 70.7(2) . .
C1 C2 Ru1 68.3(2) . .
C8 C2 Ru1 129.1(3) . .
C2 C3 C4 108.5(3) . .
C2 C3 C9 126.7(4) . .
C4 C3 C9 124.7(4) . .
C2 C3 Ru1 72.0(2) . .
C4 C3 Ru1 69.6(2) . .
C9 C3 Ru1 127.1(3) . .
C5 C4 C3 107.6(3) . .
C5 C4 C10 127.4(4) . .
C3 C4 C10 124.6(4) . .
C5 C4 Ru1 71.2(2) . .
C3 C4 Ru1 71.2(2) . .
C10 C4 Ru1 128.8(3) . .
C4 C5 C1 107.6(3) . .
C4 C5 C11 125.4(4) . .
C1 C5 C11 126.7(4) . .
C4 C5 Ru1 70.3(2) . .
C1 C5 Ru1 69.3(2) . .
C11 C5 Ru1 130.4(3) . .
C1 C6 C7 111.4(4) . .
C1 C6 H6A 113(3) . .
C7 C6 H6A 108(3) . .
C1 C6 H6B 107(3) . .
C7 C6 H6B 115(3) . .
H6A C6 H6B 102(4) . .
C6 C7 H7A 109.5 . .
C6 C7 H7B 109.5 . .
H7A C7 H7B 109.5 . .
C6 C7 H7C 109.5 . .
H7A C7 H7C 109.5 . .
H7B C7 H7C 109.5 . .
C2 C8 H8A 109.5 . .
C2 C8 H8B 109.5 . .
H8A C8 H8B 109.5 . .
C2 C8 H8C 109.5 . .
H8A C8 H8C 109.5 . .
H8B C8 H8C 109.5 . .
C3 C9 H9A 109.5 . .
C3 C9 H9B 109.5 . .
H9A C9 H9B 109.5 . .
C3 C9 H9C 109.5 . .
H9A C9 H9C 109.5 . .
H9B C9 H9C 109.5 . .
C4 C10 H10A 109.5 . .
C4 C10 H10B 109.5 . .
H10A C10 H10B 109.5 . .
C4 C10 H10C 109.5 . .
H10A C10 H10C 109.5 . .
H10B C10 H10C 109.5 . .
C5 C11 H11A 109.5 . .
C5 C11 H11B 109.5 . .
H11A C11 H11B 109.5 . .
C5 C11 H11C 109.5 . .
H11A C11 H11C 109.5 . .
H11B C11 H11C 109.5 . .
C15 C12 C13 110.6(4) . .
C15 C12 C14 110.8(4) . .
C13 C12 C14 106.6(3) . .
C15 C12 P1 114.7(3) . .
C13 C12 P1 112.2(3) . .
C14 C12 P1 101.3(3) . .
C12 C13 H13A 109.5 . .
C12 C13 H13B 109.5 . .
H13A C13 H13B 109.5 . .
C12 C13 H13C 109.5 . .
H13A C13 H13C 109.5 . .
H13B C13 H13C 109.5 . .
C12 C14 H14A 109.5 . .
C12 C14 H14B 109.5 . .
H14A C14 H14B 109.5 . .
C12 C14 H14C 109.5 . .
H14A C14 H14C 109.5 . .
H14B C14 H14C 109.5 . .
C12 C15 H15A 109.5 . .
C12 C15 H15B 109.5 . .
H15A C15 H15B 109.5 . .
C12 C15 H15C 109.5 . .
H15A C15 H15C 109.5 . .
H15B C15 H15C 109.5 . .
C19 C16 C18 107.9(4) . .
C19 C16 C17 108.9(4) . .
C18 C16 C17 110.0(4) . .
C19 C16 P1 105.6(3) . .
C18 C16 P1 111.3(3) . .
C17 C16 P1 113.0(3) . .
C16 C17 H17A 109.5 . .
C16 C17 H17B 109.5 . .
H17A C17 H17B 109.5 . .
C16 C17 H17C 109.5 . .
H17A C17 H17C 109.5 . .
H17B C17 H17C 109.5 . .
C16 C18 H18A 109.5 . .
C16 C18 H18B 109.5 . .
H18A C18 H18B 109.5 . .
C16 C18 H18C 109.5 . .
H18A C18 H18C 109.5 . .
H18B C18 H18C 109.5 . .
C16 C19 H19A 109.5 . .
C16 C19 H19B 109.5 . .
H19A C19 H19B 109.5 . .
C16 C19 H19C 109.5 . .
H19A C19 H19C 109.5 . .
H19B C19 H19C 109.5 . .

loop_
_geom_bond_atom_site_label_1
_geom_bond_atom_site_label_2
_geom_bond_distance
_geom_bond_site_symmetry_2
Pt1 P1 2.2906(8) .
Pt1 P1 2.2906(8) 2_666
Pt1 Ru1 2.8552(3) .
Pt1 Ru1 2.8552(3) 2_666
Pt1 H1 1.70(4) .
Ru1 C1 2.138(4) .
Ru1 C4 2.158(4) .
Ru1 C5 2.170(3) .
Ru1 C3 2.180(4) .
Ru1 C2 2.197(4) .
Ru1 P1 2.3350(9) .
Ru1 H1 1.71(3) .
P1 C16 1.876(4) .
P1 C12 1.876(4) .
C1 C5 1.436(5) .
C1 C2 1.443(6) .
C1 C6 1.492(6) .
C2 C3 1.398(6) .
C2 C8 1.505(6) .
C3 C4 1.455(5) .
C3 C9 1.496(6) .
C4 C5 1.426(5) .
C4 C10 1.497(5) .
C5 C11 1.500(5) .
C6 C7 1.530(7) .
C6 H6A 0.98(5) .
C6 H6B 0.89(5) .
C7 H7A 0.9800 .
C7 H7B 0.9800 .
C7 H7C 0.9800 .
C8 H8A 0.9800 .
C8 H8B 0.9800 .
C8 H8C 0.9800 .
C9 H9A 0.9800 .
C9 H9B 0.9800 .
C9 H9C 0.9800 .
C10 H10A 0.9800 .
C10 H10B 0.9800 .
C10 H10C 0.9800 .
C11 H11A 0.9800 .
C11 H11B 0.9800 .
C11 H11C 0.9800 .
C12 C15 1.523(6) .
C12 C13 1.529(5) .
C12 C14 1.559(6) .
C13 H13A 0.9800 .
C13 H13B 0.9800 .
C13 H13C 0.9800 .
C14 H14A 0.9800 .
C14 H14B 0.9800 .
C14 H14C 0.9800 .
C15 H15A 0.9800 .
C15 H15B 0.9800 .
C15 H15C 0.9800 .
C16 C19 1.523(6) .
C16 C18 1.537(6) .
C16 C17 1.539(6) .
C17 H17A 0.9800 .
C17 H17B 0.9800 .
C17 H17C 0.9800 .
C18 H18A 0.9800 .
C18 H18B 0.9800 .
C18 H18C 0.9800 .
C19 H19A 0.9800 .
C19 H19B 0.9800 .
C19 H19C 0.9800 .

loop_
_geom_torsion_atom_site_label_1
_geom_torsion_atom_site_label_2
_geom_torsion_atom_site_label_3
_geom_torsion_atom_site_label_4
_geom_torsion
C5 C1 C2 C3 3.8(4)
C6 C1 C2 C3 173.5(4)
Ru1 C1 C2 C3 -59.7(3)
C5 C1 C2 C8 -173.1(4)
C6 C1 C2 C8 -3.4(6)
Ru1 C1 C2 C8 123.4(4)
C5 C1 C2 Ru1 63.5(3)
C6 C1 C2 Ru1 -126.8(4)
C1 C2 C3 C4 -2.1(4)
C8 C2 C3 C4 174.8(4)
Ru1 C2 C3 C4 -60.3(3)
C1 C2 C3 C9 -178.4(4)
C8 C2 C3 C9 -1.5(7)
Ru1 C2 C3 C9 123.3(4)
C1 C2 C3 Ru1 58.3(3)
C8 C2 C3 Ru1 -124.8(4)
C2 C3 C4 C5 -0.5(4)
C9 C3 C4 C5 176.0(4)
Ru1 C3 C4 C5 -62.3(3)
C2 C3 C4 C10 -173.5(4)
C9 C3 C4 C10 3.0(6)
Ru1 C3 C4 C10 124.7(4)
C2 C3 C4 Ru1 61.9(3)
C9 C3 C4 Ru1 -121.7(4)
C3 C4 C5 C1 2.8(4)
C10 C4 C5 C1 175.6(4)
Ru1 C4 C5 C1 -59.5(3)
C3 C4 C5 C11 -171.5(4)
C10 C4 C5 C11 1.3(7)
Ru1 C4 C5 C11 126.2(4)
C3 C4 C5 Ru1 62.3(3)
C10 C4 C5 Ru1 -124.9(4)
C2 C1 C5 C4 -4.1(4)
C6 C1 C5 C4 -173.7(4)
Ru1 C1 C5 C4 60.1(3)
C2 C1 C5 C11 170.1(4)
C6 C1 C5 C11 0.5(7)
Ru1 C1 C5 C11 -125.7(4)
C2 C1 C5 Ru1 -64.2(3)
C6 C1 C5 Ru1 126.2(4)
C5 C1 C6 C7 88.6(7)
C2 C1 C6 C7 -79.2(7)
Ru1 C1 C6 C7 -175.8(4)
C16 P1 C12 C15 60.8(4)
Pt1 P1 C12 C15 -73.0(4)
Ru1 P1 C12 C15 -154.8(4)
C16 P1 C12 C13 -66.6(3)
Pt1 P1 C12 C13 159.7(3)
Ru1 P1 C12 C13 77.9(3)
C16 P1 C12 C14 -179.9(3)
Pt1 P1 C12 C14 46.3(3)
Ru1 P1 C12 C14 -35.4(3)
C12 P1 C16 C19 171.7(3)
Pt1 P1 C16 C19 -55.4(3)
Ru1 P1 C16 C19 36.3(3)
C12 P1 C16 C18 -71.4(3)
Pt1 P1 C16 C18 61.4(3)
Ru1 P1 C16 C18 153.1(3)
C12 P1 C16 C17 52.8(4)
Pt1 P1 C16 C17 -174.3(3)
Ru1 P1 C16 C17 -82.6(4)
